data_4062727
_journal_name_full Organometallics
_journal_paper_doi 10.1021/om049580p
_journal_year 2004
_chemical_formula_sum 'C20 H18 N2 O4'
_chemical_formula_weight 350.36
_space_group_IT_number 14
_symmetry_cell_setting monoclinic
_symmetry_space_group_name_Hall '-P 2yn'
_symmetry_space_group_name_H-M 'P 1 21/n 1'
_cell_angle_alpha 90.00
_cell_angle_beta 93.920(3)
_cell_angle_gamma 90.00
_cell_formula_units_Z 4
_cell_length_a 6.2487(6)
_cell_length_b 23.830(2)
_cell_length_c 11.5383(11)
_cell_measurement_temperature 133(2)
_cell_volume 1714.1(3)
_diffrn_ambient_temperature 133(2)
_exptl_crystal_density_diffrn 1.358
_cod_original_sg_symbol_H-M 'P 21/n'
_cod_database_code 4062727

loop_
_symmetry_equiv_pos_as_xyz
'x, y, z'
'-x+1/2, y+1/2, -z+1/2'
'-x, -y, -z'
'x-1/2, -y-1/2, z-1/2'

loop_
_atom_site_label
_atom_site_type_symbol
_atom_site_fract_x
_atom_site_fract_y
_atom_site_fract_z
_atom_site_U_iso_or_equiv
_atom_site_adp_type
_atom_site_occupancy
_atom_site_symmetry_multiplicity
_atom_site_calc_flag
_atom_site_refinement_flags
_atom_site_disorder_assembly
_atom_site_disorder_group
C2 C 0.33118(16) 0.27571(4) 0.44571(8) 0.01837(18) Uani 1 1 d . . .
C3 C 0.30019(15) 0.21526(4) 0.43577(8) 0.01806(18) Uani 1 1 d . . .
C4 C 0.45309(16) 0.18126(4) 0.49198(8) 0.01858(18) Uani 1 1 d . . .
C4A C 0.63652(16) 0.20477(4) 0.55334(8) 0.01888(18) Uani 1 1 d . . .
C5 C 0.80103(17) 0.17257(4) 0.61257(8) 0.0237(2) Uani 1 1 d . . .
H5 H 0.7901 0.1328 0.6140 0.028 Uiso 1 1 calc R . .
C6 C 0.97528(17) 0.19843(5) 0.66754(9) 0.0265(2) Uani 1 1 d . . .
H6 H 1.0847 0.1765 0.7066 0.032 Uiso 1 1 calc R . .
C7 C 0.99368(17) 0.25747(5) 0.66659(9) 0.0253(2) Uani 1 1 d . . .
H7 H 1.1152 0.2750 0.7050 0.030 Uiso 1 1 calc R . .
C8 C 0.83676(17) 0.28960(4) 0.61038(9) 0.0234(2) Uani 1 1 d . . .
H8 H 0.8505 0.3293 0.6102 0.028 Uiso 1 1 calc R . .
C8A C 0.65464(16) 0.26424(4) 0.55263(8) 0.01922(19) Uani 1 1 d . . .
C9 C 0.16154(16) 0.36825(4) 0.38985(8) 0.01974(19) Uani 1 1 d . . .
C10 C 0.33359(17) 0.40542(4) 0.40474(9) 0.0243(2) Uani 1 1 d . . .
H10 H 0.4742 0.3918 0.4246 0.029 Uiso 1 1 calc R . .
C11 C 0.29753(18) 0.46290(4) 0.39026(9) 0.0253(2) Uani 1 1 d . . .
H11 H 0.4161 0.4878 0.4001 0.030 Uiso 1 1 calc R . .
C12 C 0.09492(17) 0.48508(4) 0.36207(8) 0.0231(2) Uani 1 1 d . . .
C13 C -0.07517(18) 0.44738(4) 0.34818(9) 0.0257(2) Uani 1 1 d . . .
H13 H -0.2158 0.4612 0.3291 0.031 Uiso 1 1 calc R . .
C14 C -0.04324(17) 0.39014(4) 0.36168(9) 0.0242(2) Uani 1 1 d . . .
H14 H -0.1622 0.3654 0.3517 0.029 Uiso 1 1 calc R . .
C15 C 0.0595(2) 0.54732(4) 0.34798(10) 0.0300(2) Uani 1 1 d . . .
H15A H 0.1830 0.5676 0.3843 0.036 Uiso 1 1 calc R . .
H15B H -0.0705 0.5582 0.3853 0.036 Uiso 1 1 calc R . .
H15C H 0.0429 0.5566 0.2651 0.036 Uiso 1 1 calc R . .
C16 C 0.11171(16) 0.19205(4) 0.36553(8) 0.02022(19) Uani 1 1 d . . .
C17 C -0.04120(18) 0.11363(5) 0.26773(10) 0.0290(2) Uani 1 1 d . . .
H17A H -0.1696 0.1165 0.3116 0.035 Uiso 1 1 calc R . .
H17B H -0.0105 0.0740 0.2532 0.035 Uiso 1 1 calc R . .
H17C H -0.0657 0.1334 0.1935 0.035 Uiso 1 1 calc R . .
C18 C 0.43488(16) 0.11820(4) 0.49243(8) 0.02101(19) Uani 1 1 d . . .
C19 C 0.2456(2) 0.04128(5) 0.55834(11) 0.0389(3) Uani 1 1 d . . .
H19A H 0.2174 0.0281 0.4783 0.047 Uiso 1 1 calc R . .
H19B H 0.1223 0.0326 0.6033 0.047 Uiso 1 1 calc R . .
H19C H 0.3737 0.0225 0.5935 0.047 Uiso 1 1 calc R . .
N1 N 0.50227(14) 0.29849(3) 0.49978(7) 0.02017(17) Uani 1 1 d . . .
N2 N 0.17418(14) 0.30956(3) 0.39671(7) 0.02096(17) Uani 1 1 d . . .
H02 H 0.054(2) 0.2898(6) 0.3695(12) 0.038(4) Uiso 1 1 d . . .
O1 O 0.13983(12) 0.13878(3) 0.33426(6) 0.02452(17) Uani 1 1 d . . .
O2 O -0.04999(12) 0.21813(3) 0.33662(7) 0.02788(17) Uani 1 1 d . . .
O3 O 0.28020(13) 0.10119(3) 0.55821(6) 0.02647(17) Uani 1 1 d . . .
O4 O 0.55312(13) 0.08737(3) 0.44411(7) 0.02918(18) Uani 1 1 d . . .

loop_
_atom_site_aniso_label
_atom_site_aniso_U_11
_atom_site_aniso_U_22
_atom_site_aniso_U_33
_atom_site_aniso_U_23
_atom_site_aniso_U_13
_atom_site_aniso_U_12
C2 0.0200(5) 0.0165(4) 0.0188(4) 0.0009(3) 0.0030(3) 0.0017(3)
C3 0.0183(5) 0.0170(4) 0.0189(4) -0.0009(3) 0.0021(3) -0.0004(3)
C4 0.0218(5) 0.0167(4) 0.0176(4) -0.0007(3) 0.0038(3) 0.0015(3)
C4A 0.0200(5) 0.0193(4) 0.0175(4) -0.0004(3) 0.0020(3) 0.0023(3)
C5 0.0256(5) 0.0225(4) 0.0228(4) 0.0014(3) 0.0005(4) 0.0050(4)
C6 0.0243(5) 0.0315(5) 0.0232(5) 0.0019(4) -0.0023(4) 0.0072(4)
C7 0.0203(5) 0.0326(5) 0.0225(4) -0.0022(4) -0.0012(4) -0.0005(4)
C8 0.0232(5) 0.0232(4) 0.0237(5) -0.0018(3) 0.0005(4) -0.0012(4)
C8A 0.0196(5) 0.0192(4) 0.0189(4) -0.0006(3) 0.0017(3) 0.0013(3)
C9 0.0227(5) 0.0172(4) 0.0193(4) 0.0007(3) 0.0012(3) 0.0029(3)
C10 0.0205(5) 0.0197(4) 0.0323(5) 0.0029(4) 0.0008(4) 0.0021(4)
C11 0.0257(5) 0.0197(4) 0.0307(5) 0.0032(4) 0.0024(4) -0.0007(4)
C12 0.0304(5) 0.0187(4) 0.0204(4) 0.0025(3) 0.0035(4) 0.0047(4)
C13 0.0244(5) 0.0241(5) 0.0281(5) 0.0018(4) -0.0021(4) 0.0077(4)
C14 0.0221(5) 0.0219(4) 0.0280(5) -0.0009(4) -0.0030(4) 0.0019(4)
C15 0.0398(6) 0.0207(5) 0.0299(5) 0.0059(4) 0.0059(4) 0.0075(4)
C16 0.0209(5) 0.0195(4) 0.0202(4) -0.0003(3) 0.0017(3) -0.0013(3)
C17 0.0278(6) 0.0262(5) 0.0326(5) -0.0072(4) -0.0018(4) -0.0074(4)
C18 0.0244(5) 0.0180(4) 0.0202(4) -0.0004(3) -0.0013(3) 0.0007(3)
C19 0.0586(8) 0.0198(5) 0.0392(6) 0.0020(4) 0.0094(6) -0.0102(5)
N1 0.0207(4) 0.0178(3) 0.0218(4) 0.0002(3) 0.0000(3) 0.0012(3)
N2 0.0200(4) 0.0160(4) 0.0265(4) 0.0007(3) -0.0013(3) 0.0018(3)
O1 0.0256(4) 0.0190(3) 0.0283(4) -0.0045(3) -0.0032(3) -0.0018(3)
O2 0.0226(4) 0.0252(4) 0.0349(4) -0.0040(3) -0.0048(3) 0.0011(3)
O3 0.0348(4) 0.0178(3) 0.0274(4) 0.0015(3) 0.0067(3) -0.0022(3)
O4 0.0323(4) 0.0210(3) 0.0347(4) -0.0052(3) 0.0054(3) 0.0048(3)

loop_
_geom_bond_atom_site_label_1
_geom_bond_atom_site_label_2
_geom_bond_distance
_geom_bond_site_symmetry_2
_geom_bond_publ_flag
C2 N1 1.3173(12) . ?
C2 N2 1.3627(12) . ?
C2 C3 1.4570(12) . ?
C3 C4 1.3804(13) . ?
C3 C16 1.4898(13) . ?
C4 C4A 1.4206(13) . ?
C4 C18 1.5069(12) . ?
C4A C5 1.4201(13) . ?
C4A C8A 1.4217(12) . ?
C5 C6 1.3687(15) . ?
C6 C7 1.4117(15) . ?
C7 C8 1.3716(14) . ?
C8 C8A 1.4144(14) . ?
C8A N1 1.3657(12) . ?
C9 C10 1.3946(14) . ?
C9 C14 1.3994(14) . ?
C9 N2 1.4028(12) . ?
C10 C11 1.3961(13) . ?
C11 C12 1.3899(15) . ?
C12 C13 1.3925(15) . ?
C12 C15 1.5068(13) . ?
C13 C14 1.3856(13) . ?
C16 O2 1.2134(12) . ?
C16 O1 1.3346(11) . ?
C17 O1 1.4523(12) . ?
C18 O4 1.2054(12) . ?
C18 O3 1.3322(12) . ?
C19 O3 1.4439(12) . ?

loop_
_cod_related_entry_id
_cod_related_entry_database
_cod_related_entry_code
1 ChemSpider 21153519
